data_4070408
loop_
_publ_author_name
'MacLeod, K. Cory'
'Conway, Julia L.'
'Tang, Liming'
'Smith, Joshua J.'
'Corcoran, Liam D.'
'Ballem, Katherine H. D.'
'Patrick, Brian O.'
'Smith, Kevin M.'

_publ_section_title
;
 Reactivity Consequences of Steric Reduction in Cyclopentadienyl Chromium
 \b-Diketiminate Complexes
;
_journal_issue 23
_journal_name_full Organometallics
_journal_page_first 6798
_journal_paper_doi 10.1021/om900788c
_journal_volume 28
_journal_year 2009
_chemical_formula_sum 'C30 H38 Cl Cr N2'
_chemical_formula_weight 514.07
_chemical_name_systematic
;
 ?
;
_space_group_IT_number 2
_symmetry_cell_setting triclinic
_symmetry_space_group_name_Hall '-P 1'
_symmetry_space_group_name_H-M 'P -1'
_atom_sites_solution_hydrogens geom
_atom_sites_solution_primary direct
_atom_sites_solution_secondary difmap
_audit_creation_method SHELXL-97
_cell_angle_alpha 81.291(7)
_cell_angle_beta 86.346(8)
_cell_angle_gamma 74.509(8)
_cell_formula_units_Z 2
_cell_length_a 8.0490(18)
_cell_length_b 11.214(3)
_cell_length_c 15.462(4)
_cell_measurement_reflns_used 2670
_cell_measurement_temperature 173(2)
_cell_measurement_theta_max 22.66
_cell_measurement_theta_min 2.67
_cell_volume 1329.0(6)
_computing_structure_refinement 'SHELXL-97 (Sheldrick, 1997)'
_diffrn_ambient_temperature 173(2)
_diffrn_measured_fraction_theta_full 0.949
_diffrn_measured_fraction_theta_max 0.949
_diffrn_measurement_device_type 'Bruker X8 APEX II'
_diffrn_measurement_method 'area detector'
_diffrn_radiation_monochromator graphite
_diffrn_radiation_source 'fine-focus sealed tube'
_diffrn_radiation_type MoK\a
_diffrn_radiation_wavelength 0.71073
_diffrn_reflns_av_R_equivalents 0.0600
_diffrn_reflns_av_sigmaI/netI 0.0976
_diffrn_reflns_limit_h_max 8
_diffrn_reflns_limit_h_min -8
_diffrn_reflns_limit_k_max 12
_diffrn_reflns_limit_k_min -12
_diffrn_reflns_limit_l_max 16
_diffrn_reflns_limit_l_min -16
_diffrn_reflns_number 10134
_diffrn_reflns_theta_full 22.81
_diffrn_reflns_theta_max 22.81
_diffrn_reflns_theta_min 1.90
_exptl_absorpt_coefficient_mu 0.552
_exptl_absorpt_correction_T_max 0.978
_exptl_absorpt_correction_T_min 0.771
_exptl_absorpt_correction_type multi-scan
_exptl_crystal_colour green
_exptl_crystal_density_diffrn 1.285
_exptl_crystal_density_method 'not measured'
_exptl_crystal_description needle
_exptl_crystal_F_000 546
_exptl_crystal_size_max 0.30
_exptl_crystal_size_mid 0.15
_exptl_crystal_size_min 0.04
_refine_diff_density_max 0.487
_refine_diff_density_min -0.476
_refine_diff_density_rms 0.091
_refine_ls_extinction_method none
_refine_ls_goodness_of_fit_ref 1.036
_refine_ls_hydrogen_treatment constr
_refine_ls_matrix_type full
_refine_ls_number_parameters 317
_refine_ls_number_reflns 10134
_refine_ls_number_restraints 0
_refine_ls_restrained_S_all 1.036
_refine_ls_R_factor_all 0.0903
_refine_ls_R_factor_gt 0.0581
_refine_ls_shift/su_max 0.001
_refine_ls_shift/su_mean 0.000
_refine_ls_structure_factor_coef Fsqd
_refine_ls_weighting_details 'calc w=1/[\s^2^(Fo^2^)+(0.0502P)^2^+1.1827P] where P=(Fo^2^+2Fc^2^)/3'
_refine_ls_weighting_scheme calc
_refine_ls_wR_factor_gt 0.1301
_refine_ls_wR_factor_ref 0.1443
_reflns_number_gt 7267
_reflns_number_total 10134
_reflns_threshold_expression >2sigma(I)
_cod_data_source_file om900788c_si_001.cif
_cod_data_source_block 4d
_cod_database_code 4070408

loop_
_symmetry_equiv_pos_as_xyz
'x, y, z'
'-x, -y, -z'

loop_
_atom_site_label
_atom_site_type_symbol
_atom_site_fract_x
_atom_site_fract_y
_atom_site_fract_z
_atom_site_U_iso_or_equiv
_atom_site_adp_type
_atom_site_occupancy
_atom_site_symmetry_multiplicity
_atom_site_calc_flag
_atom_site_refinement_flags
_atom_site_disorder_assembly
_atom_site_disorder_group
C1 C 1.0852(5) -0.1898(3) 0.9345(2) 0.0312(10) Uani 1 1 d . . .
H1A H 1.0230 -0.2410 0.9739 0.047 Uiso 1 1 calc R . .
H1B H 1.1121 -0.1281 0.9660 0.047 Uiso 1 1 calc R . .
H1C H 1.1925 -0.2435 0.9134 0.047 Uiso 1 1 calc R . .
C2 C 0.9742(5) -0.1233(4) 0.8576(2) 0.0216(10) Uani 1 1 d . A .
C3 C 0.9163(5) 0.0072(3) 0.8507(2) 0.0213(9) Uani 1 1 d . . .
H3 H 0.9717 0.0460 0.8864 0.026 Uiso 1 1 calc R . .
C4 C 0.7870(5) 0.0867(3) 0.7977(2) 0.0209(9) Uani 1 1 d . A .
C5 C 0.7237(5) 0.2199(3) 0.8167(2) 0.0292(10) Uani 1 1 d . . .
H5A H 0.7569 0.2762 0.7679 0.044 Uiso 1 1 calc R . .
H5B H 0.7754 0.2278 0.8705 0.044 Uiso 1 1 calc R . .
H5C H 0.5978 0.2418 0.8240 0.044 Uiso 1 1 calc R . .
C6 C 0.9711(5) -0.3237(3) 0.8256(2) 0.0195(9) Uani 1 1 d . A .
C7 C 0.8470(5) -0.3722(4) 0.8768(2) 0.0271(10) Uani 1 1 d . . .
C8 C 0.8766(6) -0.5013(4) 0.8936(3) 0.0363(11) Uani 1 1 d . . .
H8 H 0.7943 -0.5367 0.9274 0.044 Uiso 1 1 calc R . .
C9 C 1.0232(6) -0.5787(4) 0.8620(3) 0.0418(12) Uani 1 1 d . . .
H9 H 1.0389 -0.6666 0.8728 0.050 Uiso 1 1 calc R . .
C10 C 1.1474(6) -0.5309(4) 0.8152(3) 0.0376(12) Uani 1 1 d . A .
H10 H 1.2495 -0.5858 0.7954 0.045 Uiso 1 1 calc R . .
C11 C 1.1238(5) -0.4009(4) 0.7967(2) 0.0262(10) Uani 1 1 d . . .
C12 C 0.6896(5) -0.2866(4) 0.9127(3) 0.0348(11) Uani 1 1 d . . .
H12A H 0.6217 -0.2351 0.8627 0.042 Uiso 1 1 calc R . .
H12B H 0.7279 -0.2292 0.9448 0.042 Uiso 1 1 calc R . .
C13 C 0.5712(5) -0.3478(4) 0.9730(3) 0.0464(13) Uani 1 1 d . . .
H13A H 0.5295 -0.4038 0.9419 0.070 Uiso 1 1 calc R . .
H13B H 0.4728 -0.2833 0.9915 0.070 Uiso 1 1 calc R . .
H13C H 0.6345 -0.3960 1.0245 0.070 Uiso 1 1 calc R . .
C14A C 1.2641(5) -0.3487(4) 0.7483(3) 0.0354(11) Uani 0.579(9) 1 d P A 1
H14A H 1.2195 -0.2566 0.7374 0.042 Uiso 0.579(9) 1 calc PR A 1
H14B H 1.3622 -0.3674 0.7880 0.042 Uiso 0.579(9) 1 calc PR A 1
C15A C 1.3335(14) -0.3919(10) 0.6629(7) 0.053(3) Uani 0.579(9) 1 d P A 1
H15A H 1.4229 -0.3503 0.6396 0.079 Uiso 0.579(9) 1 calc PR A 1
H15B H 1.2399 -0.3710 0.6213 0.079 Uiso 0.579(9) 1 calc PR A 1
H15C H 1.3832 -0.4826 0.6721 0.079 Uiso 0.579(9) 1 calc PR A 1
C14B C 1.2641(5) -0.3487(4) 0.7483(3) 0.0354(11) Uani 0.421(9) 1 d P A 2
H14C H 1.2124 -0.2849 0.6991 0.042 Uiso 0.421(9) 1 calc PR A 2
H14D H 1.3131 -0.3067 0.7884 0.042 Uiso 0.421(9) 1 calc PR A 2
C15B C 1.4045(19) -0.4450(13) 0.7137(10) 0.053(3) Uani 0.421(9) 1 d P A 2
H15D H 1.4920 -0.4061 0.6839 0.079 Uiso 0.421(9) 1 calc PR A 2
H15E H 1.3578 -0.4847 0.6721 0.079 Uiso 0.421(9) 1 calc PR A 2
H15F H 1.4570 -0.5083 0.7621 0.079 Uiso 0.421(9) 1 calc PR A 2
C16 C 0.5626(5) 0.1328(3) 0.6959(2) 0.0217(10) Uani 1 1 d . A .
C17 C 0.5701(5) 0.2203(3) 0.6216(3) 0.0274(10) Uani 1 1 d . . .
C18 C 0.4167(6) 0.2917(4) 0.5860(3) 0.0323(11) Uani 1 1 d . . .
H18 H 0.4195 0.3504 0.5351 0.039 Uiso 1 1 calc R . .
C19 C 0.2585(6) 0.2812(4) 0.6218(3) 0.0397(12) Uani 1 1 d . . .
H19 H 0.1548 0.3326 0.5960 0.048 Uiso 1 1 calc R . .
C20 C 0.2526(5) 0.1956(4) 0.6950(3) 0.0311(11) Uani 1 1 d . . .
H20 H 0.1442 0.1886 0.7202 0.037 Uiso 1 1 calc R . .
C21 C 0.4028(5) 0.1198(3) 0.7322(2) 0.0241(10) Uani 1 1 d . . .
C22 C 0.7385(5) 0.2365(3) 0.5795(3) 0.0337(11) Uani 1 1 d . . .
H22A H 0.7526 0.2063 0.5219 0.040 Uiso 1 1 calc R . .
H22B H 0.8343 0.1839 0.6164 0.040 Uiso 1 1 calc R . .
C23 C 0.7514(6) 0.3717(4) 0.5666(3) 0.0597(15) Uani 1 1 d . . .
H23A H 0.6555 0.4249 0.5312 0.090 Uiso 1 1 calc R . .
H23B H 0.8609 0.3763 0.5366 0.090 Uiso 1 1 calc R . .
H23C H 0.7461 0.4005 0.6237 0.090 Uiso 1 1 calc R . .
C24 C 0.3898(5) 0.0239(4) 0.8104(3) 0.0336(11) Uani 1 1 d . . .
H24A H 0.4973 -0.0446 0.8130 0.040 Uiso 1 1 calc R . .
H24B H 0.2935 -0.0122 0.8017 0.040 Uiso 1 1 calc R . .
C25 C 0.3613(6) 0.0737(4) 0.8977(3) 0.0531(14) Uani 1 1 d . . .
H25A H 0.4637 0.0982 0.9113 0.080 Uiso 1 1 calc R . .
H25B H 0.3407 0.0085 0.9437 0.080 Uiso 1 1 calc R . .
H25C H 0.2611 0.1465 0.8945 0.080 Uiso 1 1 calc R . .
C26 C 0.8426(6) -0.1724(4) 0.5529(3) 0.0349(11) Uani 1 1 d . . .
H26 H 0.9283 -0.1646 0.5089 0.042 Uiso 1 1 calc R . .
C27 C 0.6880(6) -0.0847(4) 0.5630(3) 0.0337(11) Uani 1 1 d . . .
H27 H 0.6501 -0.0052 0.5285 0.040 Uiso 1 1 calc R . .
C28 C 0.5983(5) -0.1342(4) 0.6327(3) 0.0352(12) Uani 1 1 d . . .
H28 H 0.4861 -0.0948 0.6532 0.042 Uiso 1 1 calc R . .
C29 C 0.6998(6) -0.2517(4) 0.6683(3) 0.0346(11) Uani 1 1 d . . .
H29 H 0.6711 -0.3058 0.7170 0.041 Uiso 1 1 calc R . .
C30 C 0.8521(6) -0.2728(4) 0.6171(3) 0.0348(12) Uani 1 1 d . . .
H30 H 0.9467 -0.3449 0.6254 0.042 Uiso 1 1 calc R . .
N1 N 0.9320(4) -0.1893(3) 0.80212(18) 0.0167(7) Uani 1 1 d . . .
N2 N 0.7175(4) 0.0501(3) 0.73412(18) 0.0179(7) Uani 1 1 d . . .
Cl1 Cl 1.08314(12) -0.04369(9) 0.63925(6) 0.0261(3) Uani 1 1 d . . .
Cr1 Cr 0.83892(8) -0.10753(5) 0.68353(4) 0.01791(19) Uani 1 1 d . A .

loop_
_atom_site_aniso_label
_atom_site_aniso_U_11
_atom_site_aniso_U_22
_atom_site_aniso_U_33
_atom_site_aniso_U_23
_atom_site_aniso_U_13
_atom_site_aniso_U_12
C1 0.034(3) 0.034(3) 0.024(3) -0.006(2) -0.004(2) -0.003(2)
C2 0.018(3) 0.036(3) 0.013(2) -0.0040(19) 0.0066(18) -0.011(2)
C3 0.027(3) 0.020(2) 0.023(2) -0.0095(18) -0.0007(19) -0.0129(19)
C4 0.021(3) 0.023(2) 0.022(2) -0.0039(19) 0.0095(19) -0.0138(19)
C5 0.036(3) 0.026(3) 0.028(3) -0.0067(19) -0.003(2) -0.010(2)
C6 0.023(3) 0.016(2) 0.019(2) -0.0030(17) -0.0002(18) -0.0033(19)
C7 0.029(3) 0.023(3) 0.025(3) 0.0019(19) 0.001(2) -0.003(2)
C8 0.039(3) 0.032(3) 0.040(3) 0.001(2) 0.005(2) -0.019(2)
C9 0.049(4) 0.023(3) 0.049(3) 0.010(2) -0.001(3) -0.009(2)
C10 0.045(3) 0.025(3) 0.037(3) -0.003(2) -0.003(2) 0.001(2)
C11 0.026(3) 0.029(3) 0.024(3) -0.0045(19) 0.0017(19) -0.008(2)
C12 0.032(3) 0.044(3) 0.031(3) 0.000(2) 0.001(2) -0.017(2)
C13 0.033(3) 0.054(3) 0.051(3) 0.004(3) 0.006(2) -0.018(2)
C14A 0.035(3) 0.027(3) 0.039(3) 0.002(2) 0.007(2) -0.003(2)
C15A 0.052(7) 0.069(8) 0.053(8) -0.031(5) 0.024(5) -0.035(6)
C14B 0.035(3) 0.027(3) 0.039(3) 0.002(2) 0.007(2) -0.003(2)
C15B 0.052(7) 0.069(8) 0.053(8) -0.031(5) 0.024(5) -0.035(6)
C16 0.022(3) 0.022(2) 0.021(2) -0.0056(19) -0.0009(19) -0.0045(19)
C17 0.027(3) 0.022(2) 0.032(3) -0.004(2) -0.002(2) -0.003(2)
C18 0.040(3) 0.027(3) 0.028(3) -0.001(2) -0.005(2) -0.005(2)
C19 0.037(3) 0.030(3) 0.051(3) -0.017(2) -0.018(2) 0.002(2)
C20 0.027(3) 0.028(3) 0.043(3) -0.017(2) 0.000(2) -0.010(2)
C21 0.023(3) 0.024(2) 0.028(3) -0.007(2) -0.001(2) -0.008(2)
C22 0.036(3) 0.027(3) 0.032(3) 0.007(2) 0.003(2) -0.004(2)
C23 0.053(4) 0.042(3) 0.077(4) 0.015(3) 0.009(3) -0.016(3)
C24 0.029(3) 0.032(3) 0.041(3) -0.008(2) 0.007(2) -0.009(2)
C25 0.072(4) 0.058(3) 0.035(3) 0.001(2) -0.006(3) -0.030(3)
C26 0.037(3) 0.051(3) 0.026(3) -0.015(2) 0.007(2) -0.023(3)
C27 0.053(3) 0.022(3) 0.028(3) -0.003(2) -0.018(2) -0.009(2)
C28 0.016(3) 0.053(3) 0.045(3) -0.032(3) 0.004(2) -0.010(2)
C29 0.054(3) 0.039(3) 0.025(3) -0.004(2) 0.001(2) -0.037(3)
C30 0.036(3) 0.026(3) 0.048(3) -0.017(2) -0.018(2) -0.006(2)
N1 0.018(2) 0.0176(19) 0.0144(18) 0.0029(14) 0.0024(14) -0.0074(14)
N2 0.021(2) 0.0183(18) 0.0160(19) -0.0025(14) 0.0003(15) -0.0072(15)
Cl1 0.0245(6) 0.0303(6) 0.0249(6) -0.0009(5) 0.0044(5) -0.0126(5)
Cr1 0.0201(4) 0.0203(4) 0.0152(4) -0.0032(3) 0.0009(3) -0.0083(3)

loop_
_atom_type_symbol
_atom_type_description
_atom_type_scat_dispersion_real
_atom_type_scat_dispersion_imag
_atom_type_scat_source
C C 0.0033 0.0016 'International Tables Vol C Tables 4.2.6.8 and 6.1.1.4'
H H 0.0000 0.0000 'International Tables Vol C Tables 4.2.6.8 and 6.1.1.4'
N N 0.0061 0.0033 'International Tables Vol C Tables 4.2.6.8 and 6.1.1.4'
Cl Cl 0.1484 0.1585 'International Tables Vol C Tables 4.2.6.8 and 6.1.1.4'
Cr Cr 0.3209 0.6236 'International Tables Vol C Tables 4.2.6.8 and 6.1.1.4'

loop_
_geom_angle_atom_site_label_1
_geom_angle_atom_site_label_2
_geom_angle_atom_site_label_3
_geom_angle
C2 C1 H1A 109.5
C2 C1 H1B 109.5
H1A C1 H1B 109.5
C2 C1 H1C 109.5
H1A C1 H1C 109.5
H1B C1 H1C 109.5
N1 C2 C3 123.4(3)
N1 C2 C1 119.6(3)
C3 C2 C1 117.0(3)
C4 C3 C2 127.8(3)
C4 C3 H3 116.1
C2 C3 H3 116.1
N2 C4 C3 123.3(3)
N2 C4 C5 120.0(3)
C3 C4 C5 116.7(3)
C4 C5 H5A 109.5
C4 C5 H5B 109.5
H5A C5 H5B 109.5
C4 C5 H5C 109.5
H5A C5 H5C 109.5
H5B C5 H5C 109.5
C11 C6 C7 121.9(3)
C11 C6 N1 120.9(3)
C7 C6 N1 117.2(3)
C8 C7 C6 117.7(4)
C8 C7 C12 121.6(4)
C6 C7 C12 120.8(3)
C9 C8 C7 121.0(4)
C9 C8 H8 119.5
C7 C8 H8 119.5
C10 C9 C8 121.1(4)
C10 C9 H9 119.5
C8 C9 H9 119.5
C9 C10 C11 120.1(4)
C9 C10 H10 120.0
C11 C10 H10 120.0
C6 C11 C10 118.2(4)
C6 C11 C14A 121.9(3)
C10 C11 C14A 119.9(4)
C7 C12 C13 116.7(3)
C7 C12 H12A 108.1
C13 C12 H12A 108.1
C7 C12 H12B 108.1
C13 C12 H12B 108.1
H12A C12 H12B 107.3
C12 C13 H13A 109.5
C12 C13 H13B 109.5
H13A C13 H13B 109.5
C12 C13 H13C 109.5
H13A C13 H13C 109.5
H13B C13 H13C 109.5
C15A C14A C11 118.8(5)
C15A C14A H14A 107.6
C11 C14A H14A 107.6
C15A C14A H14B 107.6
C11 C14A H14B 107.6
H14A C14A H14B 107.0
C14A C15A H15A 109.5
C14A C15A H15B 109.5
H15A C15A H15B 109.5
C14A C15A H15C 109.5
H15A C15A H15C 109.5
H15B C15A H15C 109.5
H15D C15B H15E 109.5
H15D C15B H15F 109.5
H15E C15B H15F 109.5
C17 C16 C21 120.5(3)
C17 C16 N2 121.0(3)
C21 C16 N2 118.5(3)
C18 C17 C16 117.7(4)
C18 C17 C22 119.8(4)
C16 C17 C22 122.4(3)
C17 C18 C19 122.4(4)
C17 C18 H18 118.8
C19 C18 H18 118.8
C20 C19 C18 119.4(4)
C20 C19 H19 120.3
C18 C19 H19 120.3
C19 C20 C21 120.6(4)
C19 C20 H20 119.7
C21 C20 H20 119.7
C20 C21 C16 119.4(4)
C20 C21 C24 118.7(4)
C16 C21 C24 121.9(3)
C17 C22 C23 113.6(3)
C17 C22 H22A 108.8
C23 C22 H22A 108.8
C17 C22 H22B 108.8
C23 C22 H22B 108.8
H22A C22 H22B 107.7
C22 C23 H23A 109.5
C22 C23 H23B 109.5
H23A C23 H23B 109.5
C22 C23 H23C 109.5
H23A C23 H23C 109.5
H23B C23 H23C 109.5
C21 C24 C25 114.8(3)
C21 C24 H24A 108.6
C25 C24 H24A 108.6
C21 C24 H24B 108.6
C25 C24 H24B 108.6
H24A C24 H24B 107.5
C24 C25 H25A 109.5
C24 C25 H25B 109.5
H25A C25 H25B 109.5
C24 C25 H25C 109.5
H25A C25 H25C 109.5
H25B C25 H25C 109.5
C30 C26 C27 108.8(4)
C30 C26 Cr1 71.5(2)
C27 C26 Cr1 71.7(2)
C30 C26 H26 125.6
C27 C26 H26 125.6
Cr1 C26 H26 122.9
C26 C27 C28 107.3(4)
C26 C27 Cr1 72.4(2)
C28 C27 Cr1 72.3(2)
C26 C27 H27 126.4
C28 C27 H27 126.4
Cr1 C27 H27 120.8
C27 C28 C29 109.1(4)
C27 C28 Cr1 71.6(2)
C29 C28 Cr1 71.9(2)
C27 C28 H28 125.5
C29 C28 H28 125.5
Cr1 C28 H28 122.7
C30 C29 C28 105.8(4)
C30 C29 Cr1 71.0(2)
C28 C29 Cr1 71.7(2)
C30 C29 H29 127.1
C28 C29 H29 127.1
Cr1 C29 H29 122.0
C26 C30 C29 109.0(4)
C26 C30 Cr1 72.8(2)
C29 C30 Cr1 72.4(2)
C26 C30 H30 125.5
C29 C30 H30 125.5
Cr1 C30 H30 121.0
C2 N1 C6 118.0(3)
C2 N1 Cr1 121.1(2)
C6 N1 Cr1 120.7(2)
C4 N2 C16 117.9(3)
C4 N2 Cr1 121.0(3)
C16 N2 Cr1 120.8(2)
N1 Cr1 N2 90.29(12)
N1 Cr1 C30 101.71(14)
N2 Cr1 C30 154.80(14)
N1 Cr1 C27 156.02(14)
N2 Cr1 C27 101.11(14)
C30 Cr1 C27 60.24(15)
N1 Cr1 C28 122.67(15)
N2 Cr1 C28 94.80(13)
C30 Cr1 C28 60.06(15)
C27 Cr1 C28 36.12(15)
N1 Cr1 C26 134.68(15)
N2 Cr1 C26 134.68(15)
C30 Cr1 C26 35.73(14)
C27 Cr1 C26 35.94(14)
C28 Cr1 C26 59.62(15)
N1 Cr1 C29 95.03(14)
N2 Cr1 C29 121.18(15)
C30 Cr1 C29 36.53(15)
C27 Cr1 C29 61.01(15)
C28 Cr1 C29 36.45(14)
C26 Cr1 C29 60.40(15)
N1 Cr1 Cl1 93.54(9)
N2 Cr1 Cl1 95.03(9)
C30 Cr1 Cl1 106.11(12)
C27 Cr1 Cl1 106.23(12)
C28 Cr1 Cl1 142.33(12)
C26 Cr1 Cl1 88.38(11)
C29 Cr1 Cl1 142.64(12)

loop_
_geom_bond_atom_site_label_1
_geom_bond_atom_site_label_2
_geom_bond_distance
C1 C2 1.509(5)
C1 H1A 0.9800
C1 H1B 0.9800
C1 H1C 0.9800
C2 N1 1.328(4)
C2 C3 1.401(5)
C3 C4 1.394(5)
C3 H3 0.9500
C4 N2 1.327(4)
C4 C5 1.511(5)
C5 H5A 0.9800
C5 H5B 0.9800
C5 H5C 0.9800
C6 C11 1.392(5)
C6 C7 1.407(5)
C6 N1 1.448(4)
C7 C8 1.390(5)
C7 C12 1.502(5)
C8 C9 1.375(6)
C8 H8 0.9500
C9 C10 1.374(6)
C9 H9 0.9500
C10 C11 1.405(5)
C10 H10 0.9500
C11 C14A 1.514(5)
C12 C13 1.514(5)
C12 H12A 0.9900
C12 H12B 0.9900
C13 H13A 0.9800
C13 H13B 0.9800
C13 H13C 0.9800
C14A C15A 1.497(10)
C14A H14A 0.9900
C14A H14B 0.9900
C15A H15A 0.9800
C15A H15B 0.9800
C15A H15C 0.9800
C15B H15D 0.9800
C15B H15E 0.9800
C15B H15F 0.9800
C16 C17 1.404(5)
C16 C21 1.405(5)
C16 N2 1.440(5)
C17 C18 1.376(5)
C17 C22 1.508(5)
C18 C19 1.383(6)
C18 H18 0.9500
C19 C20 1.376(5)
C19 H19 0.9500
C20 C21 1.381(5)
C20 H20 0.9500
C21 C24 1.510(5)
C22 C23 1.529(5)
C22 H22A 0.9900
C22 H22B 0.9900
C23 H23A 0.9800
C23 H23B 0.9800
C23 H23C 0.9800
C24 C25 1.519(5)
C24 H24A 0.9900
C24 H24B 0.9900
C25 H25A 0.9800
C25 H25B 0.9800
C25 H25C 0.9800
C26 C30 1.371(5)
C26 C27 1.382(6)
C26 Cr1 2.243(4)
C26 H26 0.9500
C27 C28 1.388(6)
C27 Cr1 2.235(4)
C27 H27 0.9500
C28 C29 1.404(6)
C28 Cr1 2.243(4)
C28 H28 0.9500
C29 C30 1.402(6)
C29 Cr1 2.245(4)
C29 H29 0.9500
C30 Cr1 2.227(4)
C30 H30 0.9500
N1 Cr1 2.016(3)
N2 Cr1 2.023(3)
Cl1 Cr1 2.2972(11)

loop_
_geom_torsion_atom_site_label_1
_geom_torsion_atom_site_label_2
_geom_torsion_atom_site_label_3
_geom_torsion_atom_site_label_4
_geom_torsion
N1 C2 C3 C4 12.0(6)
C1 C2 C3 C4 -165.9(4)
C2 C3 C4 N2 -11.5(6)
C2 C3 C4 C5 167.2(3)
C11 C6 C7 C8 -3.8(6)
N1 C6 C7 C8 174.8(3)
C11 C6 C7 C12 175.4(4)
N1 C6 C7 C12 -6.0(5)
C6 C7 C8 C9 0.7(6)
C12 C7 C8 C9 -178.4(4)
C7 C8 C9 C10 2.0(7)
C8 C9 C10 C11 -1.8(7)
C7 C6 C11 C10 4.0(6)
N1 C6 C11 C10 -174.5(3)
C7 C6 C11 C14A -174.7(4)
N1 C6 C11 C14A 6.8(6)
C9 C10 C11 C6 -1.1(6)
C9 C10 C11 C14A 177.6(4)
C8 C7 C12 C13 4.0(6)
C6 C7 C12 C13 -175.2(4)
C6 C11 C14A C15A -128.4(7)
C10 C11 C14A C15A 53.0(8)
C21 C16 C17 C18 -0.2(5)
N2 C16 C17 C18 176.7(3)
C21 C16 C17 C22 -179.2(3)
N2 C16 C17 C22 -2.3(5)
C16 C17 C18 C19 1.1(6)
C22 C17 C18 C19 -179.9(4)
C17 C18 C19 C20 -0.7(6)
C18 C19 C20 C21 -0.7(6)
C19 C20 C21 C16 1.6(6)
C19 C20 C21 C24 -177.7(3)
C17 C16 C21 C20 -1.1(5)
N2 C16 C21 C20 -178.1(3)
C17 C16 C21 C24 178.1(3)
N2 C16 C21 C24 1.1(5)
C18 C17 C22 C23 53.4(5)
C16 C17 C22 C23 -127.6(4)
C20 C21 C24 C25 -83.3(5)
C16 C21 C24 C25 97.5(4)
C30 C26 C27 C28 -2.1(5)
Cr1 C26 C27 C28 -64.3(3)
C30 C26 C27 Cr1 62.2(3)
C26 C27 C28 C29 1.9(5)
Cr1 C27 C28 C29 -62.5(3)
C26 C27 C28 Cr1 64.4(3)
C27 C28 C29 C30 -1.0(5)
Cr1 C28 C29 C30 -63.3(3)
C27 C28 C29 Cr1 62.3(3)
C27 C26 C30 C29 1.5(5)
Cr1 C26 C30 C29 63.9(3)
C27 C26 C30 Cr1 -62.3(3)
C28 C29 C30 C26 -0.3(5)
Cr1 C29 C30 C26 -64.1(3)
C28 C29 C30 Cr1 63.8(3)
C3 C2 N1 C6 -168.0(3)
C1 C2 N1 C6 9.9(5)
C3 C2 N1 Cr1 18.1(5)
C1 C2 N1 Cr1 -164.0(3)
C11 C6 N1 C2 -94.2(4)
C7 C6 N1 C2 87.2(4)
C11 C6 N1 Cr1 79.7(4)
C7 C6 N1 Cr1 -98.9(3)
C3 C4 N2 C16 167.6(3)
C5 C4 N2 C16 -11.1(5)
C3 C4 N2 Cr1 -18.9(5)
C5 C4 N2 Cr1 162.4(2)
C17 C16 N2 C4 92.2(4)
C21 C16 N2 C4 -90.9(4)
C17 C16 N2 Cr1 -81.3(4)
C21 C16 N2 Cr1 95.6(3)
C2 N1 Cr1 N2 -34.2(3)
C6 N1 Cr1 N2 152.1(3)
C2 N1 Cr1 C30 168.1(3)
C6 N1 Cr1 C30 -5.6(3)
C2 N1 Cr1 C27 -153.2(4)
C6 N1 Cr1 C27 33.1(5)
C2 N1 Cr1 C28 -130.1(3)
C6 N1 Cr1 C28 56.2(3)
C2 N1 Cr1 C26 152.1(3)
C6 N1 Cr1 C26 -21.6(3)
C2 N1 Cr1 C29 -155.5(3)
C6 N1 Cr1 C29 30.8(3)
C2 N1 Cr1 Cl1 60.9(3)
C6 N1 Cr1 Cl1 -112.8(2)
C4 N2 Cr1 N1 34.6(3)
C16 N2 Cr1 N1 -152.1(3)
C4 N2 Cr1 C30 153.8(3)
C16 N2 Cr1 C30 -32.9(5)
C4 N2 Cr1 C27 -166.6(3)
C16 N2 Cr1 C27 6.7(3)
C4 N2 Cr1 C28 157.5(3)
C16 N2 Cr1 C28 -29.3(3)
C4 N2 Cr1 C26 -151.6(3)
C16 N2 Cr1 C26 21.6(4)
C4 N2 Cr1 C29 130.7(3)
C16 N2 Cr1 C29 -56.0(3)
C4 N2 Cr1 Cl1 -58.9(3)
C16 N2 Cr1 Cl1 114.3(3)
C26 C30 Cr1 N1 -160.3(2)
C29 C30 Cr1 N1 82.6(3)
C26 C30 Cr1 N2 82.8(4)
C29 C30 Cr1 N2 -34.3(5)
C26 C30 Cr1 C27 36.7(2)
C29 C30 Cr1 C27 -80.4(3)
C26 C30 Cr1 C28 78.5(3)
C29 C30 Cr1 C28 -38.6(2)
C29 C30 Cr1 C26 -117.1(4)
C26 C30 Cr1 C29 117.1(4)
C26 C30 Cr1 Cl1 -63.1(2)
C29 C30 Cr1 Cl1 179.8(2)
C26 C27 Cr1 N1 -81.2(5)
C28 C27 Cr1 N1 34.2(5)
C26 C27 Cr1 N2 161.8(2)
C28 C27 Cr1 N2 -82.8(3)
C26 C27 Cr1 C30 -36.4(2)
C28 C27 Cr1 C30 78.9(3)
C26 C27 Cr1 C28 -115.4(3)
C28 C27 Cr1 C26 115.4(3)
C26 C27 Cr1 C29 -78.6(3)
C28 C27 Cr1 C29 36.8(2)
C26 C27 Cr1 Cl1 63.1(3)
C28 C27 Cr1 Cl1 178.5(2)
C27 C28 Cr1 N1 -164.3(2)
C29 C28 Cr1 N1 -46.1(3)
C27 C28 Cr1 N2 102.3(2)
C29 C28 Cr1 N2 -139.6(3)
C27 C28 Cr1 C30 -79.5(3)
C29 C28 Cr1 C30 38.6(2)
C29 C28 Cr1 C27 118.1(4)
C27 C28 Cr1 C26 -37.9(2)
C29 C28 Cr1 C26 80.2(3)
C27 C28 Cr1 C29 -118.1(4)
C27 C28 Cr1 Cl1 -2.3(4)
C29 C28 Cr1 Cl1 115.8(3)
C30 C26 Cr1 N1 27.6(3)
C27 C26 Cr1 N1 145.6(2)
C30 C26 Cr1 N2 -143.6(2)
C27 C26 Cr1 N2 -25.6(3)
C27 C26 Cr1 C30 118.0(4)
C30 C26 Cr1 C27 -118.0(4)
C30 C26 Cr1 C28 -79.9(3)
C27 C26 Cr1 C28 38.1(2)
C30 C26 Cr1 C29 -37.6(2)
C27 C26 Cr1 C29 80.4(3)
C30 C26 Cr1 Cl1 121.0(2)
C27 C26 Cr1 Cl1 -121.0(2)
C30 C29 Cr1 N1 -102.9(3)
C28 C29 Cr1 N1 142.5(2)
C30 C29 Cr1 N2 163.7(2)
C28 C29 Cr1 N2 49.1(3)
C28 C29 Cr1 C30 -114.6(4)
C30 C29 Cr1 C27 78.2(3)
C28 C29 Cr1 C27 -36.5(2)
C30 C29 Cr1 C28 114.6(4)
C30 C29 Cr1 C26 36.7(2)
C28 C29 Cr1 C26 -77.9(3)
C30 C29 Cr1 Cl1 -0.4(4)
C28 C29 Cr1 Cl1 -115.0(3)
